data_7131664
loop_
_publ_author_name
'Wang, Baoxu'
'Hu, Zijing'
'Huang, Lu'
'Ren, Xiaorui'
'Gao, Qianwen'
'Wang, Xi'

_publ_section_title
;
 Polysulfide synthesis <i>via</i> visible-light-induced
 heteroarene-migratory dithiosulfonylation reaction.
;
_journal_issue 47
_journal_name_full 'Chemical communications (Cambridge, England)'
_journal_page_first 7247
_journal_page_last 7250
_journal_paper_doi 10.1039/d3cc01994b
_journal_volume 59
_journal_year 2023
_chemical_formula_moiety 'C23 H27 F2 N O2 S4'
_chemical_formula_sum 'C23 H27 F2 N O2 S4'
_chemical_formula_weight 516.70
_chemical_melting_point 316
_chemical_name_systematic
2-(4-(tert-butyldisulfaneyl)-1-((3,5-difluorophenyl)sulfonyl)-4-methylpentan-2-yl)benzo[d]thiazole
_space_group_crystal_system triclinic
_space_group_IT_number 2
_space_group_name_Hall '-P 1'
_space_group_name_H-M_alt 'P -1'
_atom_sites_solution_hydrogens geom
_atom_sites_solution_primary dual
_audit_creation_date 2022-12-05
_audit_creation_method
;
Olex2 1.3
(compiled 2020.11.12 svn.r5f609507 for OlexSys, GUI svn.r6408)
;
_audit_update_record
;
2022-12-05 deposited with the CCDC.	2023-05-17 downloaded from the CCDC.
;
_cell_angle_alpha 99.5990(10)
_cell_angle_beta 90.8580(10)
_cell_angle_gamma 94.4910(10)
_cell_formula_units_Z 2
_cell_length_a 6.0073(2)
_cell_length_b 11.3650(5)
_cell_length_c 18.1482(7)
_cell_measurement_reflns_used 9666
_cell_measurement_temperature 150
_cell_measurement_theta_max 28.389
_cell_measurement_theta_min 2.277
_cell_volume 1217.44(8)
_computing_cell_refinement 'SAINT V8.38A (?, 2016)'
_computing_data_reduction 'SAINT V8.38A (?, 2016)'
_computing_molecular_graphics 'Olex2 1.3 (Dolomanov et al., 2009)'
_computing_publication_material 'Olex2 1.3 (Dolomanov et al., 2009)'
_computing_structure_refinement 'SHELXL 2016/6 (Sheldrick, 2015)'
_computing_structure_solution 'SHELXT 2018/2 (Sheldrick, 2018)'
_diffrn_ambient_temperature 150.15
_diffrn_detector CCD
_diffrn_detector_type 'Rigaku Saturn724+'
_diffrn_measured_fraction_theta_full 0.984
_diffrn_measured_fraction_theta_max 0.984
_diffrn_measurement_device 'AFC12 (Right): Kappa 3 circle'
_diffrn_measurement_device_type 'Bruker APEX-II CCD'
_diffrn_measurement_method '\f and \w scans'
_diffrn_measurement_specimen_support 'Mitegen 50um'
_diffrn_radiation_collimation 0.3
_diffrn_radiation_monochromator Confocal
_diffrn_radiation_probe x-ray
_diffrn_radiation_type MoK\a
_diffrn_radiation_wavelength 0.71073
_diffrn_reflns_av_R_equivalents 0.0446
_diffrn_reflns_av_unetI/netI 0.0429
_diffrn_reflns_Laue_measured_fraction_full 0.984
_diffrn_reflns_Laue_measured_fraction_max 0.984
_diffrn_reflns_limit_h_max 7
_diffrn_reflns_limit_h_min -7
_diffrn_reflns_limit_k_max 13
_diffrn_reflns_limit_k_min -13
_diffrn_reflns_limit_l_max 21
_diffrn_reflns_limit_l_min -21
_diffrn_reflns_number 14324
_diffrn_reflns_point_group_measured_fraction_full 0.984
_diffrn_reflns_point_group_measured_fraction_max 0.984
_diffrn_reflns_theta_full 24.998
_diffrn_reflns_theta_max 24.998
_diffrn_reflns_theta_min 2.307
_diffrn_source_current 1.4
_diffrn_source_power 0.07
_diffrn_source_target Mo
_diffrn_source_type 'Rotating Anode'
_diffrn_source_voltage 50.0
_diffrn_standards_number 0
_exptl_absorpt_coefficient_mu 0.427
_exptl_absorpt_correction_T_max 0.0962
_exptl_absorpt_correction_T_min 0.0602
_exptl_absorpt_correction_type multi-scan
_exptl_absorpt_process_details
;
SADABS-2016/2 (Bruker,2016/2) was used for absorption correction.
wR2(int) was 0.1746 before and 0.0700 after correction.
The Ratio of minimum to maximum transmission is 0.6258.
The \l/2 correction factor is Not present.
;
_exptl_crystal_colour white
_exptl_crystal_colour_lustre metallic
_exptl_crystal_colour_modifier light
_exptl_crystal_colour_primary colourless
_exptl_crystal_density_diffrn 1.410
_exptl_crystal_description block
_exptl_crystal_F_000 542
_exptl_crystal_size_max 0.03
_exptl_crystal_size_mid 0.02
_exptl_crystal_size_min 0.01
_refine_diff_density_max 0.779
_refine_diff_density_min -0.631
_refine_diff_density_rms 0.096
_refine_ls_extinction_method none
_refine_ls_goodness_of_fit_ref 1.050
_refine_ls_hydrogen_treatment constr
_refine_ls_matrix_type full
_refine_ls_number_parameters 294
_refine_ls_number_reflns 4211
_refine_ls_number_restraints 48
_refine_ls_restrained_S_all 1.138
_refine_ls_R_factor_all 0.0580
_refine_ls_R_factor_gt 0.0522
_refine_ls_shift/su_max 0.002
_refine_ls_shift/su_mean 0.000
_refine_ls_structure_factor_coef Fsqd
_refine_ls_weighting_details 'w=1/[\s^2^(Fo^2^)+(0.0919P)^2^+1.3767P] where P=(Fo^2^+2Fc^2^)/3'
_refine_ls_weighting_scheme calc
_refine_ls_wR_factor_gt 0.1520
_refine_ls_wR_factor_ref 0.1577
_reflns_Friedel_coverage 0.000
_reflns_number_gt 3738
_reflns_number_total 4211
_reflns_threshold_expression 'I > 2\s(I)'
_cod_data_source_file d3cc01994b2.cif
_cod_data_source_block 1
_cod_depositor_comments 'Adding full bibliography for 7131664--7131665.cif.'
_cod_database_code 7131664
_shelx_shelxl_version_number 2016/6
_shelx_space_group_comment
;
The symmetry employed for this shelxl refinement is uniquely defined
by the following loop, which should always be used as a source of
symmetry information in preference to the above space-group names.
They are only intended as comments.
;
_shelx_estimated_absorpt_t_max 0.996
_shelx_estimated_absorpt_t_min 0.987
_olex2_refinement_description
;
1. Fixed Uiso
 At 1.2 times of:
  All C(H) groups, All C(H,H) groups, All N(H) groups
 At 1.5 times of:
  All C(H,H,H) groups
2. Rigid bond restraints
 C16, C15, C14, C17
 with sigma for 1-2 distances of 0.005 and sigma for 1-3 distances of 0.01
3. Uiso/Uaniso restraints and constraints
C15 \\sim C16 \\sim C14 \\sim C17: within 2A with sigma of 0.005 and sigma for
terminal atoms of 0.01 within 2A
Uanis(C14) \\sim Ueq: with sigma of 0.01 and sigma for terminal atoms of 0.02
Uanis(C15) \\sim Ueq, Uanis(C16) \\sim Ueq, Uanis(C14) \\sim Ueq, Uanis(C17)
\\sim Ueq: with sigma of 0.005 and sigma for terminal atoms of 0.01
4.a Ternary CH refined with riding coordinates:
 C8(H8)
4.b Secondary CH2 refined with riding coordinates:
 C7(H7A,H7B), C21(H21A,H21B)
4.c Aromatic/amide H refined with riding coordinates:
 N009(H009), C3(H3), C5(H5), C1(H1), C11(H11), C00Q(H00Q), C12(H12), C13(H13)
4.d Idealised Me refined as rotating group:
 C18(H18A,H18B,H18C), C20(H20A,H20B,H20C), C17(H17A,H17B,H17C), C16(H16A,H16B,
 H16C), C14(H14A,H14B,H14C)
;
_olex2_submission_special_instructions 'No special instructions were received'

loop_
_space_group_symop_operation_xyz
'x, y, z'
'-x, -y, -z'

loop_
_atom_site_label
_atom_site_type_symbol
_atom_site_fract_x
_atom_site_fract_y
_atom_site_fract_z
_atom_site_U_iso_or_equiv
_atom_site_adp_type
_atom_site_occupancy
_atom_site_site_symmetry_order
_atom_site_calc_flag
_atom_site_refinement_flags_posn
_atom_site_refinement_flags_adp
_atom_site_refinement_flags_occupancy
_atom_site_disorder_assembly
_atom_site_disorder_group
S001 S 0.05154(11) 0.33863(6) 0.53374(4) 0.0227(2) Uani 1 1 d . . . . .
S002 S 0.35501(13) 0.69899(8) 0.80445(5) 0.0380(2) Uani 1 1 d . . . . .
S003 S -0.02003(13) 0.41464(7) 0.75926(4) 0.0328(2) Uani 1 1 d . . . . .
S004 S 0.51094(19) 0.59729(10) 0.86868(5) 0.0588(3) Uani 1 1 d . . . . .
F005 F 0.3591(3) -0.05673(15) 0.55546(10) 0.0356(4) Uani 1 1 d . . . . .
F006 F -0.3046(3) 0.02858(16) 0.67757(10) 0.0380(5) Uani 1 1 d . . . . .
O007 O -0.1467(3) 0.39660(18) 0.55636(12) 0.0306(5) Uani 1 1 d . . . . .
O008 O 0.0939(4) 0.30979(18) 0.45535(11) 0.0315(5) Uani 1 1 d . . . . .
N009 N 0.3449(4) 0.3123(2) 0.71749(13) 0.0280(6) Uani 1 1 d . . . . .
C00N C 0.0286(5) 0.2857(3) 0.79201(16) 0.0282(6) Uani 1 1 d . . . . .
C00Q C -0.1053(6) 0.2219(3) 0.83740(19) 0.0396(8) Uani 1 1 d . . . . .
C1 C 0.0285(5) -0.0164(3) 0.61781(16) 0.0278(6) Uani 1 1 d . . . . .
C2 C 0.1990(5) 0.0195(3) 0.57524(16) 0.0269(6) Uani 1 1 d . . . . .
C3 C 0.2132(5) 0.1274(2) 0.54992(15) 0.0251(6) Uani 1 1 d . . . . .
C4 C 0.0439(5) 0.2025(2) 0.56957(15) 0.0214(6) Uani 1 1 d . . . . .
C5 C -0.1329(5) 0.1717(2) 0.61295(15) 0.0241(6) Uani 1 1 d . . . . .
C6 C -0.1346(5) 0.0620(3) 0.63551(16) 0.0267(6) Uani 1 1 d . . . . .
C7 C 0.2931(5) 0.4271(2) 0.57545(15) 0.0243(6) Uani 1 1 d . . . . .
C8 C 0.2832(5) 0.4904(2) 0.65689(16) 0.0246(6) Uani 1 1 d . . . . .
C9 C 0.2239(5) 0.4023(2) 0.70899(15) 0.0229(6) Uani 1 1 d . . . . .
C10 C 0.2302(5) 0.2431(3) 0.76487(16) 0.0274(6) Uani 1 1 d . . . . .
C11 C 0.2998(6) 0.1377(3) 0.78352(18) 0.0352(7) Uani 1 1 d . . . . .
C12 C 0.1664(7) 0.0753(3) 0.82713(19) 0.0432(8) Uani 1 1 d . . . . .
C13 C -0.0314(7) 0.1169(3) 0.85390(19) 0.0454(9) Uani 1 1 d . . . . .
C14 C 0.4755(10) 0.7568(7) 0.9963(3) 0.123(2) Uani 1 1 d . U . . .
C15 C 0.6493(8) 0.7037(5) 0.9485(2) 0.0701(12) Uani 1 1 d . U . . .
C16 C 0.7805(12) 0.6191(6) 0.9876(3) 0.117(2) Uani 1 1 d . U . . .
C17 C 0.8125(7) 0.7950(4) 0.9249(2) 0.0581(11) Uani 1 1 d . U . . .
C18 C 0.7593(5) 0.7389(3) 0.73353(17) 0.0297(7) Uani 1 1 d . . . . .
C19 C 0.5156(5) 0.6892(2) 0.71818(16) 0.0236(6) Uani 1 1 d . . . . .
C20 C 0.3963(6) 0.7665(3) 0.6712(2) 0.0412(8) Uani 1 1 d . . . . .
C21 C 0.5143(5) 0.5606(3) 0.67787(17) 0.0283(6) Uani 1 1 d . . . . .
H00Q H -0.241747 0.249992 0.856068 0.048 Uiso 1 1 calc R U . . .
H1 H 0.022749 -0.091603 0.634352 0.033 Uiso 1 1 calc R U . . .
H3 H 0.333374 0.149552 0.520287 0.030 Uiso 1 1 calc R U . . .
H5 H -0.247089 0.223850 0.626388 0.029 Uiso 1 1 calc R U . . .
H7A H 0.418085 0.374821 0.572422 0.029 Uiso 1 1 calc R U . . .
H7B H 0.331685 0.489178 0.544379 0.029 Uiso 1 1 calc R U . . .
H8 H 0.166404 0.548902 0.660006 0.030 Uiso 1 1 calc R U . . .
H11 H 0.437545 0.109277 0.766367 0.042 Uiso 1 1 calc R U . . .
H12 H 0.211291 0.002237 0.839030 0.052 Uiso 1 1 calc R U . . .
H13 H -0.119039 0.072224 0.884431 0.054 Uiso 1 1 calc R U . . .
H14A H 0.421220 0.823980 0.975687 0.185 Uiso 1 1 calc R U . . .
H14B H 0.538054 0.785520 1.046857 0.185 Uiso 1 1 calc R U . . .
H14C H 0.351279 0.696196 0.998245 0.185 Uiso 1 1 calc R U . . .
H16A H 0.679836 0.551034 0.996425 0.176 Uiso 1 1 calc R U . . .
H16B H 0.843413 0.662612 1.035527 0.176 Uiso 1 1 calc R U . . .
H16C H 0.901735 0.589877 0.955804 0.176 Uiso 1 1 calc R U . . .
H17A H 0.935152 0.755022 0.899063 0.087 Uiso 1 1 calc R U . . .
H17B H 0.872123 0.850947 0.969017 0.087 Uiso 1 1 calc R U . . .
H17C H 0.737508 0.839013 0.891009 0.087 Uiso 1 1 calc R U . . .
H18A H 0.764497 0.823483 0.756619 0.045 Uiso 1 1 calc R U . . .
H18B H 0.838522 0.731517 0.686366 0.045 Uiso 1 1 calc R U . . .
H18C H 0.830911 0.693653 0.767419 0.045 Uiso 1 1 calc R U . . .
H20A H 0.240210 0.734649 0.661979 0.062 Uiso 1 1 calc R U . . .
H20B H 0.470476 0.765409 0.623389 0.062 Uiso 1 1 calc R U . . .
H20C H 0.401878 0.848966 0.698157 0.062 Uiso 1 1 calc R U . . .
H21A H 0.597988 0.515501 0.709716 0.034 Uiso 1 1 calc R U . . .
H21B H 0.597798 0.561115 0.631298 0.034 Uiso 1 1 calc R U . . .

loop_
_atom_site_aniso_label
_atom_site_aniso_U_11
_atom_site_aniso_U_22
_atom_site_aniso_U_33
_atom_site_aniso_U_23
_atom_site_aniso_U_13
_atom_site_aniso_U_12
S001 0.0247(4) 0.0206(4) 0.0236(4) 0.0061(3) -0.0021(3) 0.0024(3)
S002 0.0253(4) 0.0503(5) 0.0324(4) -0.0070(4) 0.0051(3) -0.0055(4)
S003 0.0273(4) 0.0348(4) 0.0370(5) 0.0069(3) 0.0047(3) 0.0036(3)
S004 0.0680(7) 0.0738(7) 0.0320(5) 0.0227(5) -0.0143(4) -0.0372(6)
F005 0.0397(11) 0.0300(9) 0.0404(10) 0.0089(8) 0.0049(8) 0.0161(8)
F006 0.0367(11) 0.0356(10) 0.0424(11) 0.0118(8) 0.0127(8) -0.0052(8)
O007 0.0258(11) 0.0275(10) 0.0401(12) 0.0092(9) -0.0026(9) 0.0049(8)
O008 0.0425(13) 0.0294(11) 0.0232(10) 0.0079(9) -0.0024(9) -0.0002(9)
N009 0.0404(15) 0.0241(12) 0.0189(11) 0.0039(10) 0.0076(10) -0.0023(11)
C00N 0.0234(15) 0.0323(15) 0.0268(15) 0.0009(12) -0.0010(12) -0.0017(12)
C00Q 0.0326(18) 0.049(2) 0.0345(17) 0.0036(15) 0.0052(14) -0.0042(15)
C1 0.0367(17) 0.0216(13) 0.0254(14) 0.0062(11) -0.0036(12) 0.0003(12)
C2 0.0297(15) 0.0244(14) 0.0266(15) 0.0019(12) -0.0043(12) 0.0073(12)
C3 0.0253(15) 0.0258(14) 0.0244(14) 0.0048(12) 0.0005(11) 0.0020(12)
C4 0.0235(14) 0.0194(13) 0.0212(13) 0.0024(11) -0.0022(11) 0.0032(11)
C5 0.0227(14) 0.0243(14) 0.0245(14) 0.0025(11) -0.0012(11) 0.0001(11)
C6 0.0272(15) 0.0274(14) 0.0240(14) 0.0039(12) 0.0005(12) -0.0057(12)
C7 0.0237(14) 0.0226(13) 0.0275(15) 0.0079(11) 0.0002(11) -0.0004(11)
C8 0.0214(14) 0.0220(13) 0.0300(15) 0.0039(11) -0.0002(11) 0.0000(11)
C9 0.0198(14) 0.0256(14) 0.0216(13) 0.0005(11) 0.0002(11) -0.0002(11)
C10 0.0246(15) 0.0324(15) 0.0233(14) 0.0018(12) -0.0035(11) -0.0014(12)
C11 0.0375(18) 0.0349(17) 0.0332(17) 0.0063(14) -0.0076(14) 0.0040(14)
C12 0.058(2) 0.0378(18) 0.0338(18) 0.0112(15) -0.0079(16) -0.0025(16)
C13 0.057(2) 0.046(2) 0.0315(18) 0.0127(15) -0.0017(16) -0.0185(18)
C14 0.092(3) 0.191(5) 0.055(3) -0.043(3) 0.021(3) -0.056(3)
C15 0.068(2) 0.103(3) 0.0322(17) 0.0128(18) -0.0068(16) -0.039(2)
C16 0.141(4) 0.132(4) 0.079(3) 0.053(3) -0.062(3) -0.059(3)
C17 0.053(2) 0.077(3) 0.0359(19) 0.0003(18) -0.0066(17) -0.025(2)
C18 0.0234(15) 0.0340(16) 0.0315(16) 0.0082(13) -0.0006(12) -0.0040(12)
C19 0.0216(14) 0.0241(14) 0.0253(14) 0.0058(11) -0.0008(11) -0.0004(11)
C20 0.0365(18) 0.0305(16) 0.058(2) 0.0179(16) -0.0156(16) -0.0045(14)
C21 0.0212(15) 0.0283(15) 0.0344(16) 0.0034(13) -0.0006(12) 0.0005(12)

loop_
_atom_type_symbol
_atom_type_description
_atom_type_scat_dispersion_real
_atom_type_scat_dispersion_imag
_atom_type_scat_source
C C 0.0033 0.0016 'International Tables Vol C Tables 4.2.6.8 and 6.1.1.4'
H H 0.0000 0.0000 'International Tables Vol C Tables 4.2.6.8 and 6.1.1.4'
F F 0.0171 0.0103 'International Tables Vol C Tables 4.2.6.8 and 6.1.1.4'
N N 0.0061 0.0033 'International Tables Vol C Tables 4.2.6.8 and 6.1.1.4'
O O 0.0106 0.0060 'International Tables Vol C Tables 4.2.6.8 and 6.1.1.4'
S S 0.1246 0.1234 'International Tables Vol C Tables 4.2.6.8 and 6.1.1.4'

loop_
_geom_angle_atom_site_label_1
_geom_angle_atom_site_label_2
_geom_angle_atom_site_label_3
_geom_angle
_geom_angle_site_symmetry_1
_geom_angle_site_symmetry_3
_geom_angle_publ_flag
O007 S001 C4 108.13(13) . . ?
O007 S001 C7 110.17(13) . . ?
O008 S001 O007 118.77(13) . . ?
O008 S001 C4 106.76(12) . . ?
O008 S001 C7 106.16(13) . . ?
C4 S001 C7 106.14(13) . . ?
C19 S002 S004 104.99(10) . . ?
C00N S003 C9 89.13(14) . . ?
C15 S004 S002 106.27(19) . . ?
C9 N009 C10 108.2(3) . . ?
C00Q C00N S003 129.0(3) . . ?
C10 C00N S003 110.4(2) . . ?
C10 C00N C00Q 120.5(3) . . ?
C00N C00Q H00Q 121.1 . . ?
C13 C00Q C00N 117.7(3) . . ?
C13 C00Q H00Q 121.1 . . ?
C2 C1 C6 116.7(3) . . ?
C2 C1 H1 121.6 . . ?
C6 C1 H1 121.6 . . ?
F005 C2 C1 118.2(3) . . ?
F005 C2 C3 118.4(3) . . ?
C1 C2 C3 123.5(3) . . ?
C2 C3 C4 117.1(3) . . ?
C2 C3 H3 121.4 . . ?
C4 C3 H3 121.4 . . ?
C3 C4 S001 117.9(2) . . ?
C5 C4 S001 119.8(2) . . ?
C5 C4 C3 122.2(3) . . ?
C4 C5 H5 121.6 . . ?
C6 C5 C4 116.8(3) . . ?
C6 C5 H5 121.6 . . ?
F006 C6 C1 117.8(3) . . ?
F006 C6 C5 118.5(3) . . ?
C5 C6 C1 123.6(3) . . ?
S001 C7 H7A 107.7 . . ?
S001 C7 H7B 107.7 . . ?
C8 C7 S001 118.6(2) . . ?
C8 C7 H7A 107.7 . . ?
C8 C7 H7B 107.7 . . ?
H7A C7 H7B 107.1 . . ?
C7 C8 C21 107.2(2) . . ?
C7 C8 H8 108.6 . . ?
C9 C8 C7 111.6(2) . . ?
C9 C8 C21 112.0(2) . . ?
C9 C8 H8 108.6 . . ?
C21 C8 H8 108.6 . . ?
N009 C9 S003 117.0(2) . . ?
N009 C9 C8 123.7(2) . . ?
C8 C9 S003 119.3(2) . . ?
C00N C10 N009 115.2(3) . . ?
C11 C10 N009 124.8(3) . . ?
C11 C10 C00N 120.0(3) . . ?
C10 C11 H11 120.5 . . ?
C12 C11 C10 119.0(3) . . ?
C12 C11 H11 120.5 . . ?
C11 C12 C13 121.2(3) . . ?
C11 C12 H12 119.4 . . ?
C13 C12 H12 119.4 . . ?
C00Q C13 H13 119.2 . . ?
C12 C13 C00Q 121.6(3) . . ?
C12 C13 H13 119.2 . . ?
C15 C14 H14A 109.5 . . ?
C15 C14 H14B 109.5 . . ?
C15 C14 H14C 109.5 . . ?
H14A C14 H14B 109.5 . . ?
H14A C14 H14C 109.5 . . ?
H14B C14 H14C 109.5 . . ?
C14 C15 S004 108.5(3) . . ?
C14 C15 C16 111.6(5) . . ?
C14 C15 C17 113.1(5) . . ?
C16 C15 S004 101.5(4) . . ?
C17 C15 S004 113.5(3) . . ?
C17 C15 C16 108.1(4) . . ?
C15 C16 H16A 109.5 . . ?
C15 C16 H16B 109.5 . . ?
C15 C16 H16C 109.5 . . ?
H16A C16 H16B 109.5 . . ?
H16A C16 H16C 109.5 . . ?
H16B C16 H16C 109.5 . . ?
C15 C17 H17A 109.5 . . ?
C15 C17 H17B 109.5 . . ?
C15 C17 H17C 109.5 . . ?
H17A C17 H17B 109.5 . . ?
H17A C17 H17C 109.5 . . ?
H17B C17 H17C 109.5 . . ?
C19 C18 H18A 109.5 . . ?
C19 C18 H18B 109.5 . . ?
C19 C18 H18C 109.5 . . ?
H18A C18 H18B 109.5 . . ?
H18A C18 H18C 109.5 . . ?
H18B C18 H18C 109.5 . . ?
C18 C19 S002 112.2(2) . . ?
C20 C19 S002 104.0(2) . . ?
C20 C19 C18 109.9(2) . . ?
C21 C19 S002 111.5(2) . . ?
C21 C19 C18 108.0(2) . . ?
C21 C19 C20 111.3(2) . . ?
C19 C20 H20A 109.5 . . ?
C19 C20 H20B 109.5 . . ?
C19 C20 H20C 109.5 . . ?
H20A C20 H20B 109.5 . . ?
H20A C20 H20C 109.5 . . ?
H20B C20 H20C 109.5 . . ?
C8 C21 H21A 107.9 . . ?
C8 C21 H21B 107.9 . . ?
C19 C21 C8 117.5(2) . . ?
C19 C21 H21A 107.9 . . ?
C19 C21 H21B 107.9 . . ?
H21A C21 H21B 107.2 . . ?

loop_
_geom_bond_atom_site_label_1
_geom_bond_atom_site_label_2
_geom_bond_distance
_geom_bond_site_symmetry_2
_geom_bond_publ_flag
S001 O007 1.438(2) . ?
S001 O008 1.437(2) . ?
S001 C4 1.773(3) . ?
S001 C7 1.782(3) . ?
S002 S004 2.0393(14) . ?
S002 C19 1.843(3) . ?
S003 C00N 1.714(3) . ?
S003 C9 1.740(3) . ?
S004 C15 1.864(4) . ?
F005 C2 1.357(3) . ?
F006 C6 1.352(3) . ?
N009 C9 1.328(4) . ?
N009 C10 1.411(4) . ?
C00N C00Q 1.407(5) . ?
C00Q C13 1.382(5) . ?
C00Q H00Q 0.9500 . ?
C1 C6 1.382(4) . ?
C1 H1 0.9500 . ?
C2 C1 1.369(4) . ?
C3 C2 1.376(4) . ?
C3 H3 0.9500 . ?
C4 C3 1.391(4) . ?
C4 C5 1.389(4) . ?
C5 C6 1.375(4) . ?
C5 H5 0.9500 . ?
C7 C8 1.536(4) . ?
C7 H7A 0.9900 . ?
C7 H7B 0.9900 . ?
C8 C21 1.555(4) . ?
C8 H8 1.0000 . ?
C9 C8 1.514(4) . ?
C10 C00N 1.405(4) . ?
C10 C11 1.390(4) . ?
C11 C12 1.374(5) . ?
C11 H11 0.9500 . ?
C12 C13 1.378(6) . ?
C12 H12 0.9500 . ?
C13 H13 0.9500 . ?
C14 H14A 0.9800 . ?
C14 H14B 0.9800 . ?
C14 H14C 0.9800 . ?
C15 C14 1.469(8) . ?
C15 C16 1.543(8) . ?
C16 H16A 0.9800 . ?
C16 H16B 0.9800 . ?
C16 H16C 0.9800 . ?
C17 C15 1.491(6) . ?
C17 H17A 0.9800 . ?
C17 H17B 0.9800 . ?
C17 H17C 0.9800 . ?
C18 C19 1.532(4) . ?
C18 H18A 0.9800 . ?
C18 H18B 0.9800 . ?
C18 H18C 0.9800 . ?
C19 C20 1.531(4) . ?
C20 H20A 0.9800 . ?
C20 H20B 0.9800 . ?
C20 H20C 0.9800 . ?
C21 C19 1.521(4) . ?
C21 H21A 0.9900 . ?
C21 H21B 0.9900 . ?

loop_
_geom_torsion_atom_site_label_1
_geom_torsion_atom_site_label_2
_geom_torsion_atom_site_label_3
_geom_torsion_atom_site_label_4
_geom_torsion
_geom_torsion_site_symmetry_1
_geom_torsion_site_symmetry_2
_geom_torsion_site_symmetry_3
_geom_torsion_site_symmetry_4
_geom_torsion_publ_flag
S001 C4 C3 C2 -177.0(2) . . . . ?
S001 C4 C5 C6 176.6(2) . . . . ?
S001 C7 C8 C9 57.3(3) . . . . ?
S001 C7 C8 C21 -179.68(19) . . . . ?
S002 S004 C15 C14 68.2(5) . . . . ?
S002 S004 C15 C16 -174.2(3) . . . . ?
S002 S004 C15 C17 -58.4(4) . . . . ?
S003 C00N C00Q C13 177.6(2) . . . . ?
S003 C9 C8 C7 -118.3(2) . . . . ?
S003 C9 C8 C21 121.5(2) . . . . ?
S004 S002 C19 C18 -61.0(2) . . . . ?
S004 S002 C19 C20 -179.73(17) . . . . ?
S004 S002 C19 C21 60.3(2) . . . . ?
F005 C2 C1 C6 -178.5(2) . . . . ?
O007 S001 C4 C3 175.6(2) . . . . ?
O007 S001 C4 C5 -1.6(3) . . . . ?
O007 S001 C7 C8 39.7(2) . . . . ?
O008 S001 C4 C3 46.7(2) . . . . ?
O008 S001 C4 C5 -130.4(2) . . . . ?
O008 S001 C7 C8 169.6(2) . . . . ?
N009 C9 C8 C7 59.7(3) . . . . ?
N009 C9 C8 C21 -60.5(3) . . . . ?
N009 C10 C00N S003 -0.6(3) . . . . ?
N009 C10 C00N C00Q 177.5(3) . . . . ?
N009 C10 C11 C12 -176.5(3) . . . . ?
C00N S003 C9 N009 -3.1(2) . . . . ?
C00N S003 C9 C8 175.1(2) . . . . ?
C00N C00Q C13 C12 0.0(5) . . . . ?
C00N C10 C11 C12 1.5(4) . . . . ?
C2 C1 C6 F006 -179.9(2) . . . . ?
C2 C1 C6 C5 -0.1(4) . . . . ?
C3 C2 C1 C6 -0.3(4) . . . . ?
C3 C4 C5 C6 -0.5(4) . . . . ?
C4 S001 C7 C8 -77.1(2) . . . . ?
C4 C3 C2 F005 178.5(2) . . . . ?
C4 C3 C2 C1 0.3(4) . . . . ?
C4 C5 C6 F006 -179.7(2) . . . . ?
C4 C5 C6 C1 0.5(4) . . . . ?
C5 C4 C3 C2 0.1(4) . . . . ?
C7 S001 C4 C3 -66.2(2) . . . . ?
C7 S001 C4 C5 116.6(2) . . . . ?
C7 C8 C21 C19 133.8(3) . . . . ?
C8 C21 C19 S002 55.7(3) . . . . ?
C8 C21 C19 C18 179.4(2) . . . . ?
C8 C21 C19 C20 -59.9(3) . . . . ?
C9 S003 C00N C00Q -176.0(3) . . . . ?
C9 S003 C00N C10 1.9(2) . . . . ?
C9 N009 C10 C00N -1.6(3) . . . . ?
C9 N009 C10 C11 176.5(3) . . . . ?
C9 C8 C21 C19 -103.4(3) . . . . ?
C10 N009 C9 S003 3.2(3) . . . . ?
C10 N009 C9 C8 -174.9(2) . . . . ?
C10 C00N C00Q C13 -0.1(5) . . . . ?
C10 C11 C12 C13 -1.5(5) . . . . ?
C11 C10 C00N S003 -178.8(2) . . . . ?
C11 C10 C00N C00Q -0.7(4) . . . . ?
C11 C12 C13 C00Q 0.8(5) . . . . ?
